data_4086098
loop_
_publ_author_name
'Tschersich, Carolin'
'Braun, Beatrice'
'Herwig, Christian'
'Limberg, Christian'

_publ_section_title
;
 PBiP Pincer Complexes of Platinum, Palladium, and Iridium Featuring
 Metal--Metal Bonds Synthesized by Oxidative Addition of Bismuth--Halide
 Bonds
;
_journal_issue 15
_journal_name_full Organometallics
_journal_page_first 3782
_journal_paper_doi 10.1021/acs.organomet.5b00439
_journal_volume 34
_journal_year 2015
_chemical_formula_moiety 'C36 H28 Bi I P2 Pt'
_chemical_formula_sum 'C36 H28 Bi I P2 Pt'
_chemical_formula_weight 1053.49
_chemical_name_systematic
;
 ?
;
_space_group_crystal_system monoclinic
_space_group_IT_number 14
_space_group_name_Hall '-P 2ybc'
_space_group_name_H-M_alt 'P 1 21/c 1'
_symmetry_space_group_name_Hall '-P 2ybc'
_symmetry_space_group_name_H-M 'P 1 21/c 1'
_atom_sites_solution_hydrogens geom
_audit_creation_method SHELXL-2013
_cell_angle_alpha 90
_cell_angle_beta 121.3340(19)
_cell_angle_gamma 90
_cell_formula_units_Z 4
_cell_length_a 16.6041(4)
_cell_length_b 12.2548(3)
_cell_length_c 18.1357(6)
_cell_measurement_reflns_used 94198
_cell_measurement_temperature 100(2)
_cell_measurement_theta_max 29.54
_cell_measurement_theta_min 3.32
_cell_volume 3152.03(16)
_computing_cell_refinement 'X-AREA (Stoe & Cie, 2002)'
_computing_data_collection 'X-AREA (Stoe & Cie, 2002)'
_computing_data_reduction 'X-RED (Stoe & Cie, 2002)'
_computing_molecular_graphics 'PLATON, 1990'
_computing_structure_refinement 'SHELXL97 (Sheldrick, 1997)'
_computing_structure_solution 'SHELXS97 (Sheldrick, 1997)'
_diffrn_ambient_temperature 100(2)
_diffrn_measured_fraction_theta_full 0.998
_diffrn_measured_fraction_theta_max 0.998
_diffrn_measurement_device_type 'STOE IPDS 2THETA'
_diffrn_measurement_method 'rotation method'
_diffrn_radiation_monochromator graphite
_diffrn_radiation_source 'fine-focus sealed tube'
_diffrn_radiation_type MoK\a
_diffrn_radiation_wavelength 0.71073
_diffrn_reflns_av_R_equivalents 0.0937
_diffrn_reflns_av_unetI/netI 0.0334
_diffrn_reflns_laue_measured_fraction_full 0.998
_diffrn_reflns_laue_measured_fraction_max 0.998
_diffrn_reflns_limit_h_max 21
_diffrn_reflns_limit_h_min -21
_diffrn_reflns_limit_k_max 15
_diffrn_reflns_limit_k_min -15
_diffrn_reflns_limit_l_max 23
_diffrn_reflns_limit_l_min -23
_diffrn_reflns_number 73731
_diffrn_reflns_point_group_measured_fraction_full 0.998
_diffrn_reflns_point_group_measured_fraction_max 0.998
_diffrn_reflns_theta_full 25.242
_diffrn_reflns_theta_max 27.496
_diffrn_reflns_theta_min 3.319
_exptl_absorpt_coefficient_mu 11.114
_exptl_absorpt_correction_T_max 0.2693
_exptl_absorpt_correction_T_min 0.1083
_exptl_absorpt_correction_type multi-scan
_exptl_absorpt_process_details 'PLATON, Spek 2003'
_exptl_crystal_colour yellow
_exptl_crystal_density_diffrn 2.220
_exptl_crystal_description block
_exptl_crystal_F_000 1952
_exptl_crystal_size_max 0.360
_exptl_crystal_size_mid 0.280
_exptl_crystal_size_min 0.160
_refine_diff_density_max 1.726
_refine_diff_density_min -0.761
_refine_diff_density_rms 0.135
_refine_ls_extinction_method none
_refine_ls_goodness_of_fit_ref 1.034
_refine_ls_hydrogen_treatment constr
_refine_ls_matrix_type full
_refine_ls_number_parameters 410
_refine_ls_number_reflns 7232
_refine_ls_number_restraints 4
_refine_ls_restrained_S_all 1.034
_refine_ls_R_factor_all 0.0330
_refine_ls_R_factor_gt 0.0267
_refine_ls_shift/su_max 0.045
_refine_ls_shift/su_mean 0.002
_refine_ls_structure_factor_coef Fsqd
_refine_ls_weighting_details 'w=1/[\s^2^(Fo^2^)+(0.0308P)^2^] where P=(Fo^2^+2Fc^2^)/3'
_refine_ls_weighting_scheme calc
_refine_ls_wR_factor_gt 0.0557
_refine_ls_wR_factor_ref 0.0577
_reflns_Friedel_coverage 0.000
_reflns_number_gt 6502
_reflns_number_total 7232
_reflns_threshold_expression 'I > 2\s(I)'
_cod_data_source_file om5b00439_si_003.cif
_cod_data_source_block ct193
_cod_depositor_comments 'Adding full bibliography for 4086097--4086102.cif.'
_cod_database_code 4086098
_shelx_space_group_comment
;
The symmetry employed for this shelxl refinement is uniquely defined
by the following loop, which should always be used as a source of
symmetry information in preference to the above space-group names.
They are only intended as comments.
;
_shelx_estimated_absorpt_t_min 0.108
_shelx_estimated_absorpt_t_max 0.269
_shelxl_version_number 2013-4

loop_
_space_group_symop_operation_xyz
'x, y, z'
'-x, y+1/2, -z+1/2'
'-x, -y, -z'
'x, -y-1/2, z-1/2'

loop_
_atom_site_label
_atom_site_type_symbol
_atom_site_fract_x
_atom_site_fract_y
_atom_site_fract_z
_atom_site_U_iso_or_equiv
_atom_site_adp_type
_atom_site_occupancy
_atom_site_site_symmetry_order
_atom_site_calc_flag
_atom_site_refinement_flags_posn
_atom_site_refinement_flags_adp
_atom_site_refinement_flags_occupancy
_atom_site_disorder_assembly
_atom_site_disorder_group
Bi1 Bi 0.14241(2) -0.07434(2) 0.03814(2) 0.02765(5) Uani 1 1 d . . . . .
Pt1 Pt 0.22465(2) 0.04190(2) 0.18134(2) 0.02466(5) Uani 1 1 d . . . . .
I1 I 0.27946(2) 0.17894(2) 0.31365(2) 0.03052(7) Uani 1 1 d . . . . .
P1 P 0.20434(7) -0.10563(9) 0.24661(6) 0.0259(2) Uani 1 1 d . . . . .
P2 P 0.26763(7) 0.15340(8) 0.10683(6) 0.02518(19) Uani 1 1 d . . . . .
C1 C 0.2105(3) -0.2338(3) 0.1970(3) 0.0275(8) Uani 1 1 d . . . . .
C2 C 0.1937(3) -0.2319(3) 0.1137(3) 0.0296(8) Uani 1 1 d . . . . .
C3 C 0.1951(3) -0.3282(3) 0.0743(3) 0.0312(9) Uani 1 1 d . . . . .
H3 H 0.1819 -0.3269 0.0166 0.037 Uiso 1 1 calc R U . . .
C4 C 0.2160(3) -0.4276(4) 0.1190(3) 0.0338(9) Uani 1 1 d . . . . .
H4 H 0.2183 -0.4932 0.0923 0.041 Uiso 1 1 calc R U . . .
C5 C 0.2332(3) -0.4293(4) 0.2025(3) 0.0341(9) Uani 1 1 d . . . . .
H5 H 0.2474 -0.4962 0.2333 0.041 Uiso 1 1 calc R U . . .
C6 C 0.2295(3) -0.3337(4) 0.2408(3) 0.0318(9) Uani 1 1 d . . . . .
H6 H 0.2400 -0.3355 0.2975 0.038 Uiso 1 1 calc R U . . .
C7 C 0.0949(3) -0.1118(4) 0.2464(3) 0.0294(8) Uani 1 1 d . . . . .
C8 C 0.0273(3) -0.0308(4) 0.2037(3) 0.0332(9) Uani 1 1 d . . . . .
H8 H 0.0391 0.0265 0.1753 0.040 Uiso 1 1 calc R U . . .
C9 C -0.0568(3) -0.0329(4) 0.2023(3) 0.0389(10) Uani 1 1 d . . . . .
H9 H -0.1024 0.0227 0.1730 0.047 Uiso 1 1 calc R U . . .
C10 C -0.0745(3) -0.1158(4) 0.2435(3) 0.0424(11) Uani 1 1 d . . . . .
H10 H -0.1324 -0.1176 0.2422 0.051 Uiso 1 1 calc R U . . .
C11 C -0.0073(4) -0.1964(5) 0.2868(4) 0.0499(13) Uani 1 1 d . . . . .
H11 H -0.0190 -0.2531 0.3158 0.060 Uiso 1 1 calc R U . . .
C12 C 0.0758(4) -0.1943(4) 0.2879(4) 0.0414(11) Uani 1 1 d . . . . .
H12 H 0.1211 -0.2502 0.3174 0.050 Uiso 1 1 calc R U . . .
C13 C 0.2968(3) -0.1188(3) 0.3597(3) 0.0278(8) Uani 1 1 d . . . . .
C14 C 0.3856(3) -0.1542(4) 0.3812(3) 0.0360(9) Uani 1 1 d . . . . .
H14 H 0.3957 -0.1798 0.3372 0.043 Uiso 1 1 calc R U . . .
C15 C 0.4599(3) -0.1526(4) 0.4660(3) 0.0359(9) Uani 1 1 d . . . . .
H15 H 0.5204 -0.1774 0.4798 0.043 Uiso 1 1 calc R U . . .
C16 C 0.4468(3) -0.1157(5) 0.5304(3) 0.0424(11) Uani 1 1 d . . . . .
H16 H 0.4977 -0.1150 0.5887 0.051 Uiso 1 1 calc R U . . .
C17 C 0.3581(4) -0.0794(5) 0.5092(3) 0.0473(13) Uani 1 1 d . . . . .
H17 H 0.3486 -0.0540 0.5536 0.057 Uiso 1 1 calc R U . . .
C18 C 0.2831(3) -0.0795(4) 0.4244(3) 0.0377(10) Uani 1 1 d . . . . .
H18 H 0.2231 -0.0531 0.4107 0.045 Uiso 1 1 calc R U . . .
C19 C 0.2977(3) 0.0732(3) 0.0397(3) 0.0286(8) Uani 1 1 d . . . . .
C20 C 0.2621(3) -0.0335(3) 0.0167(3) 0.0285(8) Uani 1 1 d . . . . .
C21 C 0.2936(3) -0.0982(4) -0.0267(3) 0.0340(9) Uani 1 1 d . . . . .
H21 H 0.2706 -0.1707 -0.0420 0.041 Uiso 1 1 calc R U . . .
C22 C 0.3565(3) -0.0600(4) -0.0477(3) 0.0371(10) Uani 1 1 d . . . . .
H22 H 0.3797 -0.1073 -0.0740 0.045 Uiso 1 1 calc R U . . .
C23 C 0.3870(3) 0.0495(4) -0.0304(3) 0.0389(10) Uani 1 1 d . . . . .
H23 H 0.4262 0.0784 -0.0494 0.047 Uiso 1 1 calc R U . . .
C24 C 0.3586(3) 0.1145(4) 0.0149(3) 0.0351(9) Uani 1 1 d . . . . .
H24 H 0.3808 0.1874 0.0291 0.042 Uiso 1 1 calc R U . . .
C25 C 0.1768(3) 0.2503(3) 0.0357(3) 0.0294(8) Uani 1 1 d . . . . .
C26 C 0.1126(3) 0.2848(3) 0.0581(3) 0.0310(8) Uani 1 1 d . . . . .
H26 H 0.1176 0.2589 0.1097 0.037 Uiso 1 1 calc R U . . .
C27 C 0.0413(3) 0.3567(4) 0.0052(3) 0.0388(10) Uani 1 1 d . . . . .
H27 H -0.0019 0.3810 0.0212 0.047 Uiso 1 1 calc R U . . .
C28 C 0.0328(3) 0.3932(4) -0.0705(3) 0.0429(11) Uani 1 1 d . . . . .
H28 H -0.0164 0.4423 -0.1068 0.051 Uiso 1 1 calc R U . . .
C29 C 0.0962(3) 0.3582(4) -0.0936(3) 0.0408(11) Uani 1 1 d . . . . .
H29 H 0.0900 0.3825 -0.1460 0.049 Uiso 1 1 calc R U . . .
C30 C 0.1687(3) 0.2876(4) -0.0400(3) 0.0373(10) Uani 1 1 d . . . . .
H30 H 0.2129 0.2649 -0.0552 0.045 Uiso 1 1 calc R U . . .
C31 C 0.3743(3) 0.2334(3) 0.1723(3) 0.0291(8) Uani 1 1 d D . . . .
C32A C 0.4646(8) 0.1804(10) 0.2122(8) 0.031(2) Uani 0.485(12) 1 d D . P A 1
H32A H 0.4774 0.1150 0.1919 0.038 Uiso 0.485(12) 1 calc R U P A 1
C33A C 0.5311(16) 0.2388(18) 0.2851(12) 0.046(4) Uani 0.485(12) 1 d D . P A 1
H33A H 0.5747 0.1973 0.3341 0.055 Uiso 0.485(12) 1 calc R U P A 1
C34A C 0.538(2) 0.338(2) 0.2917(16) 0.046(6) Uani 0.485(12) 1 d . . P A 1
H34A H 0.5972 0.3754 0.3196 0.055 Uiso 0.485(12) 1 calc R U P A 1
C35A C 0.4520(7) 0.3923(8) 0.2547(7) 0.042(3) Uani 0.485(12) 1 d . . P A 1
H35A H 0.4501 0.4666 0.2686 0.050 Uiso 0.485(12) 1 calc R U P A 1
C36A C 0.3696(6) 0.3391(5) 0.1981(6) 0.032(2) Uani 0.485(12) 1 d D . P A 1
H36A H 0.3104 0.3739 0.1770 0.039 Uiso 0.485(12) 1 calc R U P A 1
C32B C 0.4505(8) 0.1883(9) 0.2383(8) 0.032(2) Uani 0.515(12) 1 d . . P A -2
H32B H 0.4452 0.1224 0.2630 0.038 Uiso 0.515(12) 1 calc R U P A -2
C33B C 0.5463(15) 0.2421(16) 0.2743(14) 0.046(4) Uani 0.515(12) 1 d D . P A -2
H33B H 0.6038 0.2032 0.2962 0.055 Uiso 0.515(12) 1 calc R U P A -2
C34B C 0.539(2) 0.3561(16) 0.2712(15) 0.038(4) Uani 0.515(12) 1 d D . P A -2
H34B H 0.5843 0.4000 0.3175 0.045 Uiso 0.515(12) 1 calc R U P A -2
C35B C 0.4644(7) 0.4021(8) 0.1979(7) 0.041(3) Uani 0.515(12) 1 d . . P A -2
H35B H 0.4693 0.4737 0.1806 0.049 Uiso 0.515(12) 1 calc R U P A -2
C36B C 0.3806(6) 0.3413(5) 0.1493(6) 0.037(3) Uani 0.515(12) 1 d D . P A -2
H36B H 0.3279 0.3736 0.1003 0.045 Uiso 0.515(12) 1 calc R U P A -2

loop_
_atom_site_aniso_label
_atom_site_aniso_U_11
_atom_site_aniso_U_22
_atom_site_aniso_U_33
_atom_site_aniso_U_23
_atom_site_aniso_U_13
_atom_site_aniso_U_12
Bi1 0.02768(8) 0.02898(8) 0.02294(7) 0.00016(5) 0.01082(6) -0.00182(5)
Pt1 0.02595(8) 0.02468(8) 0.02301(7) 0.00117(5) 0.01248(6) 0.00092(5)
I1 0.03373(14) 0.03119(14) 0.02721(12) -0.00240(10) 0.01624(11) 0.00027(10)
P1 0.0260(5) 0.0272(5) 0.0244(4) 0.0020(4) 0.0130(4) 0.0007(4)
P2 0.0257(5) 0.0250(5) 0.0247(4) 0.0014(4) 0.0131(4) 0.0014(4)
C1 0.0267(19) 0.0249(19) 0.0288(19) 0.0013(15) 0.0130(16) 0.0020(14)
C2 0.0270(19) 0.027(2) 0.033(2) -0.0010(16) 0.0145(16) -0.0009(15)
C3 0.033(2) 0.030(2) 0.031(2) -0.0070(16) 0.0167(17) -0.0048(16)
C4 0.031(2) 0.031(2) 0.041(2) -0.0058(18) 0.0201(19) -0.0026(16)
C5 0.035(2) 0.025(2) 0.045(2) 0.0041(18) 0.0230(19) 0.0025(17)
C6 0.030(2) 0.031(2) 0.035(2) 0.0046(17) 0.0165(17) 0.0017(16)
C7 0.0276(19) 0.031(2) 0.0294(19) -0.0031(16) 0.0147(16) -0.0023(16)
C8 0.030(2) 0.039(2) 0.027(2) 0.0044(17) 0.0127(17) 0.0015(17)
C9 0.030(2) 0.047(3) 0.036(2) -0.0044(19) 0.0142(19) 0.0045(18)
C10 0.034(2) 0.046(3) 0.054(3) -0.011(2) 0.027(2) -0.008(2)
C11 0.048(3) 0.039(3) 0.075(4) -0.002(3) 0.041(3) -0.008(2)
C12 0.042(2) 0.031(2) 0.058(3) 0.009(2) 0.031(2) 0.0045(19)
C13 0.0274(19) 0.0258(19) 0.0247(18) 0.0043(15) 0.0097(15) -0.0009(15)
C14 0.034(2) 0.040(2) 0.034(2) -0.0041(18) 0.0172(18) 0.0023(18)
C15 0.027(2) 0.040(2) 0.035(2) 0.0008(18) 0.0119(17) 0.0045(17)
C16 0.035(2) 0.055(3) 0.028(2) 0.002(2) 0.0100(18) 0.001(2)
C17 0.041(3) 0.074(4) 0.024(2) -0.005(2) 0.0156(19) 0.008(2)
C18 0.034(2) 0.047(3) 0.033(2) 0.0036(19) 0.0180(19) 0.0078(19)
C19 0.0282(19) 0.031(2) 0.0272(19) 0.0016(15) 0.0146(16) 0.0042(15)
C20 0.0282(19) 0.032(2) 0.0226(17) 0.0007(15) 0.0114(15) 0.0006(15)
C21 0.037(2) 0.031(2) 0.028(2) -0.0056(17) 0.0131(17) 0.0000(17)
C22 0.034(2) 0.043(2) 0.035(2) -0.0123(19) 0.0187(19) 0.0009(18)
C23 0.036(2) 0.048(3) 0.039(2) -0.007(2) 0.024(2) -0.005(2)
C24 0.038(2) 0.036(2) 0.038(2) -0.0018(19) 0.0243(19) -0.0026(18)
C25 0.0267(19) 0.027(2) 0.032(2) -0.0006(16) 0.0131(16) -0.0014(15)
C26 0.0286(19) 0.029(2) 0.034(2) 0.0025(16) 0.0157(17) 0.0022(16)
C27 0.029(2) 0.038(2) 0.047(3) 0.002(2) 0.0180(19) 0.0056(18)
C28 0.031(2) 0.037(2) 0.046(3) 0.011(2) 0.010(2) 0.0074(19)
C29 0.038(2) 0.044(3) 0.034(2) 0.011(2) 0.0151(19) 0.003(2)
C30 0.032(2) 0.042(3) 0.035(2) 0.0096(19) 0.0159(18) 0.0056(19)
C31 0.0288(19) 0.030(2) 0.0300(19) -0.0020(16) 0.0160(16) -0.0019(15)
C32A 0.028(5) 0.034(5) 0.038(6) 0.012(4) 0.022(5) 0.008(4)
C33A 0.018(6) 0.056(4) 0.051(5) 0.025(4) 0.008(4) -0.009(3)
C34A 0.030(7) 0.046(10) 0.040(11) 0.008(7) 0.003(7) -0.013(6)
C35A 0.046(6) 0.032(5) 0.044(6) -0.012(4) 0.022(5) -0.007(4)
C36A 0.032(4) 0.029(4) 0.038(5) -0.005(4) 0.019(4) -0.004(3)
C32B 0.031(5) 0.028(5) 0.041(6) 0.004(4) 0.021(4) -0.002(3)
C33B 0.018(6) 0.056(4) 0.051(5) 0.025(4) 0.008(4) -0.009(3)
C34B 0.036(6) 0.027(7) 0.042(11) -0.001(6) 0.015(8) -0.007(5)
C35B 0.037(5) 0.035(5) 0.045(6) -0.001(4) 0.018(4) -0.005(4)
C36B 0.032(4) 0.031(4) 0.042(5) -0.001(4) 0.014(4) 0.003(3)

loop_
_atom_type_symbol
_atom_type_description
_atom_type_scat_dispersion_real
_atom_type_scat_dispersion_imag
_atom_type_scat_source
C C 0.0033 0.0016 'International Tables Vol C Tables 4.2.6.8 and 6.1.1.4'
H H 0.0000 0.0000 'International Tables Vol C Tables 4.2.6.8 and 6.1.1.4'
Bi Bi -4.1077 10.2566 'International Tables Vol C Tables 4.2.6.8 and 6.1.1.4'
I I -0.4742 1.8119 'International Tables Vol C Tables 4.2.6.8 and 6.1.1.4'
P P 0.1023 0.0942 'International Tables Vol C Tables 4.2.6.8 and 6.1.1.4'
Pt Pt -1.7033 8.3905 'International Tables Vol C Tables 4.2.6.8 and 6.1.1.4'

loop_
_geom_angle_atom_site_label_1
_geom_angle_atom_site_label_2
_geom_angle_atom_site_label_3
_geom_angle
C2 Bi1 C20 101.82(15)
C2 Bi1 Pt1 91.48(11)
C20 Bi1 Pt1 89.92(10)
P1 Pt1 P2 163.46(4)
P1 Pt1 Bi1 86.69(3)
P2 Pt1 Bi1 84.34(3)
P1 Pt1 I1 96.06(3)
P2 Pt1 I1 95.17(3)
Bi1 Pt1 I1 169.936(9)
C7 P1 C13 104.8(2)
C7 P1 C1 105.89(19)
C13 P1 C1 104.25(19)
C7 P1 Pt1 116.75(15)
C13 P1 Pt1 112.91(14)
C1 P1 Pt1 111.23(14)
C31 P2 C25 106.04(18)
C31 P2 C19 102.35(19)
C25 P2 C19 106.9(2)
C31 P2 Pt1 115.70(14)
C25 P2 Pt1 114.28(15)
C19 P2 Pt1 110.55(15)
C2 C1 C6 119.3(4)
C2 C1 P1 119.2(3)
C6 C1 P1 121.4(3)
C3 C2 C1 120.0(4)
C3 C2 Bi1 121.1(3)
C1 C2 Bi1 118.2(3)
C2 C3 C4 120.3(4)
C2 C3 H3 119.8
C4 C3 H3 119.8
C5 C4 C3 119.5(4)
C5 C4 H4 120.2
C3 C4 H4 120.2
C6 C5 C4 119.9(4)
C6 C5 H5 120.0
C4 C5 H5 120.0
C5 C6 C1 120.8(4)
C5 C6 H6 119.6
C1 C6 H6 119.6
C12 C7 C8 118.4(4)
C12 C7 P1 122.5(3)
C8 C7 P1 119.1(3)
C9 C8 C7 120.7(4)
C9 C8 H8 119.7
C7 C8 H8 119.7
C10 C9 C8 120.0(4)
C10 C9 H9 120.0
C8 C9 H9 120.0
C9 C10 C11 119.8(5)
C9 C10 H10 120.1
C11 C10 H10 120.1
C12 C11 C10 120.1(5)
C12 C11 H11 120.0
C10 C11 H11 120.0
C11 C12 C7 121.1(5)
C11 C12 H12 119.4
C7 C12 H12 119.4
C14 C13 C18 119.2(4)
C14 C13 P1 119.7(3)
C18 C13 P1 120.4(3)
C13 C14 C15 120.8(4)
C13 C14 H14 119.6
C15 C14 H14 119.6
C16 C15 C14 120.4(4)
C16 C15 H15 119.8
C14 C15 H15 119.8
C15 C16 C17 119.0(4)
C15 C16 H16 120.5
C17 C16 H16 120.5
C18 C17 C16 121.3(5)
C18 C17 H17 119.3
C16 C17 H17 119.3
C17 C18 C13 119.2(4)
C17 C18 H18 120.4
C13 C18 H18 120.4
C24 C19 C20 120.2(4)
C24 C19 P2 121.0(3)
C20 C19 P2 118.7(3)
C21 C20 C19 118.3(4)
C21 C20 Bi1 126.0(3)
C19 C20 Bi1 115.1(3)
C22 C21 C20 121.7(4)
C22 C21 H21 119.1
C20 C21 H21 119.1
C21 C22 C23 120.1(4)
C21 C22 H22 119.9
C23 C22 H22 119.9
C24 C23 C22 118.9(5)
C24 C23 H23 120.5
C22 C23 H23 120.5
C23 C24 C19 120.5(4)
C23 C24 H24 119.8
C19 C24 H24 119.8
C30 C25 C26 119.7(4)
C30 C25 P2 122.3(3)
C26 C25 P2 117.9(3)
C27 C26 C25 120.0(4)
C27 C26 H26 120.0
C25 C26 H26 120.0
C28 C27 C26 120.3(5)
C28 C27 H27 119.9
C26 C27 H27 119.9
C27 C28 C29 119.9(4)
C27 C28 H28 120.0
C29 C28 H28 120.0
C30 C29 C28 120.0(5)
C30 C29 H29 120.0
C28 C29 H29 120.0
C25 C30 C29 120.1(5)
C25 C30 H30 119.9
C29 C30 H30 119.9
C32B C31 C36B 118.3(7)
C36A C31 C32A 118.5(7)
C32B C31 P2 120.7(5)
C36A C31 P2 120.9(5)
C36B C31 P2 120.7(4)
C32A C31 P2 119.4(6)
C31 C32A C33A 110.3(15)
C31 C32A H32A 124.9
C33A C32A H32A 124.8
C34A C33A C32A 126(2)
C34A C33A H33A 116.9
C32A C33A H33A 116.9
C33A C34A C35A 114(3)
C33A C34A H34A 123.2
C35A C34A H34A 123.2
C36A C35A C34A 120.7(14)
C36A C35A H35A 119.6
C34A C35A H35A 119.7
C31 C36A C35A 118.9(8)
C31 C36A H36A 120.5
C35A C36A H36A 120.5
C31 C32B C33B 120.0(13)
C31 C32B H32B 120.0
C33B C32B H32B 120.0
C32B C33B C34B 111.7(19)
C32B C33B H33B 124.1
C34B C33B H33B 124.2
C35B C34B C33B 117(2)
C35B C34B H34B 121.3
C33B C34B H34B 121.3
C34B C35B C36B 119.1(12)
C34B C35B H35B 120.4
C36B C35B H35B 120.4
C35B C36B C31 120.8(7)
C35B C36B H36B 119.6
C31 C36B H36B 119.6

loop_
_geom_bond_atom_site_label_1
_geom_bond_atom_site_label_2
_geom_bond_distance
Bi1 C2 2.262(4)
Bi1 C20 2.272(4)
Bi1 Pt1 2.6363(2)
Pt1 P1 2.2801(11)
Pt1 P2 2.2815(10)
Pt1 I1 2.6711(3)
P1 C7 1.818(4)
P1 C13 1.821(4)
P1 C1 1.840(4)
P2 C31 1.822(4)
P2 C25 1.824(4)
P2 C19 1.824(4)
C1 C2 1.386(6)
C1 C6 1.403(6)
C2 C3 1.386(6)
C3 C4 1.404(6)
C3 H3 0.9500
C4 C5 1.387(7)
C4 H4 0.9500
C5 C6 1.378(6)
C5 H5 0.9500
C6 H6 0.9500
C7 C12 1.391(6)
C7 C8 1.393(6)
C8 C9 1.384(7)
C8 H8 0.9500
C9 C10 1.379(7)
C9 H9 0.9500
C10 C11 1.388(8)
C10 H10 0.9500
C11 C12 1.370(7)
C11 H11 0.9500
C12 H12 0.9500
C13 C14 1.384(6)
C13 C18 1.393(6)
C14 C15 1.384(6)
C14 H14 0.9500
C15 C16 1.372(7)
C15 H15 0.9500
C16 C17 1.387(7)
C16 H16 0.9500
C17 C18 1.386(6)
C17 H17 0.9500
C18 H18 0.9500
C19 C24 1.398(6)
C19 C20 1.406(6)
C20 C21 1.395(6)
C21 C22 1.367(7)
C21 H21 0.9500
C22 C23 1.411(7)
C22 H22 0.9500
C23 C24 1.390(7)
C23 H23 0.9500
C24 H24 0.9500
C25 C30 1.385(6)
C25 C26 1.391(6)
C26 C27 1.385(6)
C26 H26 0.9500
C27 C28 1.380(7)
C27 H27 0.9500
C28 C29 1.388(8)
C28 H28 0.9500
C29 C30 1.387(6)
C29 H29 0.9500
C30 H30 0.9500
C31 C32B 1.328(12)
C31 C36A 1.394(5)
C31 C36B 1.407(5)
C31 C32A 1.438(12)
C32A C33A 1.401(5)
C32A H32A 0.9500
C33A C34A 1.23(2)
C33A H33A 0.9500
C34A C35A 1.39(3)
C34A H34A 0.9500
C35A C36A 1.374(13)
C35A H35A 0.9500
C36A H36A 0.9500
C32B C33B 1.519(19)
C32B H32B 0.9500
C33B C34B 1.400(5)
C33B H33B 0.9500
C34B C35B 1.38(3)
C34B H34B 0.9500
C35B C36B 1.412(12)
C35B H35B 0.9500
C36B H36B 0.9500
